data_7050481
loop_
_publ_author_name
'Cameron Jones'
'Stephen Bruce'
'David E. Hibbs'
'Jon Steed'
'Ryan C. Thomas'
'Thomas C. WIlliams'

_publ_section_title
;
The synthesis and structural characterisation of
2-arsa- and 2-stiba-1,3-dionato complexes of s- and p-block elements
;
_journal_name_full 'New Journal of Chemistry'
_journal_paper_doi 10.1039/b210043f
_journal_year 2003
_chemical_formula_sum 'C18 H38 As Cl3 In Li O5'
_chemical_formula_weight 637.51
_space_group_IT_number 61
_symmetry_cell_setting orthorhombic
_symmetry_space_group_name_Hall '-P 2ac 2ab'
_symmetry_space_group_name_H-M 'P b c a'
_cell_angle_alpha 90.00
_cell_angle_beta 90.00
_cell_angle_gamma 90.00
_cell_formula_units_Z 8
_cell_length_a 17.155(3)
_cell_length_b 18.028(4)
_cell_length_c 18.480(4)
_cell_measurement_temperature 150(2)
_cell_volume 5715(2)
_diffrn_ambient_temperature 150(2)
_exptl_crystal_density_diffrn 1.482
_cod_database_code 7050481

loop_
_symmetry_equiv_pos_as_xyz
'x, y, z'
'-x+1/2, -y, z+1/2'
'x+1/2, -y+1/2, -z'
'-x, y+1/2, -z+1/2'
'-x, -y, -z'
'x-1/2, y, -z-1/2'
'-x-1/2, y-1/2, z'
'x, -y-1/2, z-1/2'

loop_
_atom_site_label
_atom_site_type_symbol
_atom_site_fract_x
_atom_site_fract_y
_atom_site_fract_z
_atom_site_U_iso_or_equiv
_atom_site_adp_type
_atom_site_occupancy
_atom_site_symmetry_multiplicity
_atom_site_calc_flag
_atom_site_refinement_flags
_atom_site_disorder_assembly
_atom_site_disorder_group
In1 In 0.64307(3) 0.10287(2) 0.68112(2) 0.03521(14) Uani 1 1 d . . .
As1 As 0.53260(4) 0.11841(3) 0.58525(3) 0.03425(17) Uani 1 1 d . . .
Cl1 Cl 0.64856(13) 0.20358(10) 0.76376(11) 0.0604(5) Uani 1 1 d . . .
Cl2 Cl 0.76816(10) 0.09363(11) 0.62682(11) 0.0544(5) Uani 1 1 d . . .
Cl3 Cl 0.62527(13) -0.00576(10) 0.75123(11) 0.0591(5) Uani 1 1 d . . .
O1 O 0.5206(3) 0.2735(2) 0.6202(2) 0.0433(11) Uani 1 1 d . . .
O2 O 0.6260(3) 0.2273(3) 0.5128(2) 0.0440(11) Uani 1 1 d . . .
O3 O 0.7261(4) 0.3218(4) 0.6018(3) 0.0792(18) Uani 1 1 d U . .
O4 O 0.6166(5) 0.4114(4) 0.6400(4) 0.089(2) Uani 1 1 d . . .
O5 O 0.5572(4) 0.3805(4) 0.4892(3) 0.086(2) Uani 1 1 d D . .
C1 C 0.4942(4) 0.2128(4) 0.6331(3) 0.0360(14) Uani 1 1 d . . .
C2 C 0.6045(3) 0.1640(3) 0.5107(3) 0.0331(13) Uani 1 1 d . . .
C3 C 0.4245(4) 0.2026(4) 0.6830(4) 0.0515(18) Uani 1 1 d . . .
C4 C 0.4162(6) 0.2690(5) 0.7317(5) 0.088(3) Uani 1 1 d . . .
H4A H 0.4632 0.2756 0.7591 0.133 Uiso 1 1 calc R . .
H4B H 0.3732 0.2615 0.7641 0.133 Uiso 1 1 calc R . .
H4C H 0.4069 0.3125 0.7029 0.133 Uiso 1 1 calc R . .
C5 C 0.3537(4) 0.1937(6) 0.6321(6) 0.081(3) Uani 1 1 d . . .
H5A H 0.3444 0.2396 0.6072 0.121 Uiso 1 1 calc R . .
H5B H 0.3085 0.1807 0.6600 0.121 Uiso 1 1 calc R . .
H5C H 0.3642 0.1553 0.5975 0.121 Uiso 1 1 calc R . .
C6 C 0.4331(5) 0.1324(5) 0.7291(4) 0.064(2) Uani 1 1 d . . .
H6A H 0.4327 0.0896 0.6982 0.096 Uiso 1 1 calc R . .
H6B H 0.3905 0.1293 0.7626 0.096 Uiso 1 1 calc R . .
H6C H 0.4814 0.1342 0.7552 0.096 Uiso 1 1 calc R . .
C7 C 0.6249(4) 0.1133(4) 0.4467(4) 0.0451(16) Uani 1 1 d . . .
C8 C 0.5551(6) 0.1186(6) 0.3952(4) 0.073(3) Uani 1 1 d . . .
H8A H 0.5626 0.0853 0.3553 0.110 Uiso 1 1 calc R . .
H8B H 0.5507 0.1685 0.3774 0.110 Uiso 1 1 calc R . .
H8C H 0.5083 0.1055 0.4206 0.110 Uiso 1 1 calc R . .
C9 C 0.6995(5) 0.1429(5) 0.4099(4) 0.059(2) Uani 1 1 d . . .
H9A H 0.7425 0.1396 0.4430 0.088 Uiso 1 1 calc R . .
H9B H 0.6918 0.1937 0.3962 0.088 Uiso 1 1 calc R . .
H9C H 0.7106 0.1138 0.3676 0.088 Uiso 1 1 calc R . .
C10 C 0.6361(5) 0.0332(4) 0.4706(4) 0.056(2) Uani 1 1 d . . .
H10A H 0.6771 0.0307 0.5058 0.083 Uiso 1 1 calc R . .
H10B H 0.6496 0.0034 0.4294 0.083 Uiso 1 1 calc R . .
H10C H 0.5886 0.0151 0.4915 0.083 Uiso 1 1 calc R . .
C11 C 0.7910(7) 0.2915(7) 0.5661(7) 0.108(4) Uani 1 1 d U . .
H11A H 0.8225 0.3309 0.5469 0.162 Uiso 1 1 calc R . .
H11B H 0.7737 0.2602 0.5273 0.162 Uiso 1 1 calc R . .
H11C H 0.8213 0.2629 0.5997 0.162 Uiso 1 1 calc R . .
C12 C 0.7490(7) 0.3791(6) 0.6451(6) 0.091(3) Uani 1 1 d U . .
H12A H 0.7674 0.4206 0.6163 0.109 Uiso 1 1 calc R . .
H12B H 0.7902 0.3637 0.6777 0.109 Uiso 1 1 calc R . .
C13 C 0.6755(6) 0.4004(4) 0.6873(4) 0.062(2) Uani 1 1 d . . .
H13A H 0.6618 0.3610 0.7208 0.075 Uiso 1 1 calc R . .
H13B H 0.6848 0.4453 0.7150 0.075 Uiso 1 1 calc R . .
C14 C 0.5538(8) 0.4409(6) 0.6742(6) 0.107(4) Uani 1 1 d . . .
H14A H 0.5349 0.4065 0.7097 0.160 Uiso 1 1 calc R . .
H14B H 0.5134 0.4507 0.6394 0.160 Uiso 1 1 calc R . .
H14C H 0.5685 0.4863 0.6975 0.160 Uiso 1 1 calc R . .
Li1 Li 0.6071(8) 0.3221(6) 0.5679(6) 0.049(3) Uani 1 1 d . . .
C15 C 0.6699(7) 0.4288(7) 0.4455(7) 0.110(4) Uiso 1 1 d D . .
H15A H 0.6732 0.4606 0.4871 0.165 Uiso 1 1 calc R . .
H15B H 0.6921 0.4535 0.4044 0.165 Uiso 1 1 calc R . .
H15C H 0.6980 0.3837 0.4548 0.165 Uiso 1 1 calc R . .
C16 C 0.5878(8) 0.4114(9) 0.4307(8) 0.152(6) Uiso 1 1 d D . .
H16A H 0.5596 0.4563 0.4186 0.182 Uiso 1 1 calc R . .
H16B H 0.5840 0.3775 0.3901 0.182 Uiso 1 1 calc R . .
C17 C 0.4694(10) 0.3833(11) 0.4882(13) 0.213(10) Uiso 1 1 d D . .
H17A H 0.4476 0.3824 0.5366 0.255 Uiso 1 1 calc R . .
H17B H 0.4501 0.4264 0.4624 0.255 Uiso 1 1 calc R . .
C18 C 0.4548(10) 0.3194(9) 0.4517(9) 0.155(6) Uiso 1 1 d D . .
H18A H 0.4865 0.3176 0.4090 0.233 Uiso 1 1 calc R . .
H18B H 0.4008 0.3177 0.4383 0.233 Uiso 1 1 calc R . .
H18C H 0.4668 0.2778 0.4821 0.233 Uiso 1 1 calc R . .

loop_
_atom_site_aniso_label
_atom_site_aniso_U_11
_atom_site_aniso_U_22
_atom_site_aniso_U_33
_atom_site_aniso_U_23
_atom_site_aniso_U_13
_atom_site_aniso_U_12
In1 0.0375(3) 0.0335(2) 0.0346(2) 0.00218(18) -0.00017(19) -0.00002(18)
As1 0.0310(3) 0.0361(3) 0.0357(3) -0.0035(3) 0.0014(3) -0.0070(2)
Cl1 0.0818(14) 0.0459(10) 0.0533(11) -0.0089(8) -0.0169(10) 0.0007(9)
Cl2 0.0348(9) 0.0690(12) 0.0593(11) 0.0116(9) 0.0020(8) -0.0011(8)
Cl3 0.0816(13) 0.0423(9) 0.0534(11) 0.0114(8) 0.0209(10) 0.0062(9)
O1 0.051(3) 0.034(2) 0.045(3) -0.002(2) 0.007(2) 0.005(2)
O2 0.052(3) 0.044(3) 0.037(3) -0.009(2) 0.011(2) -0.011(2)
O3 0.100(4) 0.070(3) 0.067(3) -0.001(3) -0.007(3) -0.026(3)
O4 0.097(5) 0.088(5) 0.081(5) -0.002(4) -0.010(4) -0.013(4)
O5 0.101(5) 0.101(5) 0.057(4) 0.031(4) -0.008(4) -0.005(4)
C1 0.034(3) 0.042(4) 0.032(3) -0.001(3) 0.000(3) 0.003(3)
C2 0.029(3) 0.040(3) 0.031(3) -0.005(3) 0.000(2) -0.003(3)
C3 0.044(4) 0.056(4) 0.054(4) 0.005(4) 0.018(4) 0.006(3)
C4 0.105(8) 0.068(6) 0.092(8) -0.012(5) 0.058(6) 0.004(5)
C5 0.035(4) 0.104(8) 0.102(8) 0.021(6) 0.011(5) 0.003(4)
C6 0.061(5) 0.078(6) 0.053(5) 0.020(4) 0.031(4) 0.001(4)
C7 0.052(4) 0.052(4) 0.031(3) -0.010(3) 0.001(3) 0.000(3)
C8 0.085(6) 0.099(7) 0.037(4) -0.027(4) -0.017(4) 0.006(5)
C9 0.073(5) 0.062(5) 0.042(4) -0.008(4) 0.025(4) -0.005(4)
C10 0.063(5) 0.052(4) 0.051(5) -0.016(4) 0.011(4) -0.007(4)
C11 0.104(5) 0.106(5) 0.113(5) -0.001(4) -0.004(4) 0.006(4)
C12 0.093(5) 0.087(5) 0.091(5) -0.007(4) -0.011(4) -0.006(4)
C13 0.100(7) 0.045(4) 0.042(4) -0.005(3) -0.022(4) -0.005(4)
C14 0.148(11) 0.082(8) 0.091(8) -0.029(6) 0.016(8) 0.024(7)
Li1 0.072(8) 0.039(6) 0.036(6) 0.004(5) 0.013(6) -0.002(6)

loop_
_geom_bond_atom_site_label_1
_geom_bond_atom_site_label_2
_geom_bond_distance
_geom_bond_site_symmetry_2
_geom_bond_publ_flag
In1 Cl3 2.3680(18) . ?
In1 Cl1 2.3744(19) . ?
In1 Cl2 2.3748(18) . ?
In1 As1 2.6094(9) . ?
As1 C2 2.024(6) . ?
As1 C1 2.028(6) . ?
O1 C1 1.209(8) . ?
O1 Li1 1.976(13) . ?
O2 C2 1.200(7) . ?
O2 Li1 2.015(12) . ?
O3 C12 1.365(11) . ?
O3 C11 1.405(12) . ?
O3 Li1 2.135(15) . ?
O4 C13 1.351(10) . ?
O4 C14 1.356(12) . ?
O4 Li1 2.097(14) . ?
O5 C16 1.323(13) . ?
O5 C17 1.507(15) . ?
O5 Li1 1.990(14) . ?
C1 C3 1.520(9) . ?
C2 C7 1.535(9) . ?
C3 C4 1.505(11) . ?
C3 C6 1.532(10) . ?
C3 C5 1.545(12) . ?
C7 C10 1.520(10) . ?
C7 C8 1.534(11) . ?
C7 C9 1.544(10) . ?
C12 C13 1.532(14) . ?
C15 C16 1.469(14) . ?
C17 C18 1.358(15) . ?
